data_4078766
loop_
_publ_author_name
'Huff, Chelsea A.'
'Kampf, Jeff W.'
'Sanford, Melanie S.'

_publ_section_title
;
 Role of a Noninnocent Pincer Ligand in the Activation of CO2at
 (PNN)Ru(H)(CO)
;
_journal_issue 13
_journal_name_full Organometallics
_journal_page_first 4643
_journal_paper_doi 10.1021/om300403b
_journal_volume 31
_journal_year 2012
_chemical_formula_moiety 'C21 H35 N2 O3 P Ru, 0.5(C4 H8 O)'
_chemical_formula_sum 'C23 H39 N2 O3.5 P Ru'
_chemical_formula_weight 531.60
_chemical_name_systematic
;
 ?
;
_space_group_IT_number 2
_symmetry_cell_setting triclinic
_symmetry_space_group_name_Hall '-P 1'
_symmetry_space_group_name_H-M 'P -1'
_atom_sites_solution_hydrogens geom
_atom_sites_solution_primary direct
_atom_sites_solution_secondary difmap
_audit_creation_method SHELXL-97
_cell_angle_alpha 97.741(7)
_cell_angle_beta 91.333(6)
_cell_angle_gamma 97.375(7)
_cell_formula_units_Z 2
_cell_length_a 8.04430(10)
_cell_length_b 10.6437(2)
_cell_length_c 14.8659(10)
_cell_measurement_reflns_used 14682
_cell_measurement_temperature 85(2)
_cell_measurement_theta_max 68.20
_cell_measurement_theta_min 3.00
_cell_volume 1249.74(9)
_computing_cell_refinement 'CrystalClear-SM Expert 2.0 r12'
_computing_data_collection 'CrystalClear-SM Expert 2.0 r12 (Rigaku, 2011)'
_computing_data_reduction 'CrystalClear-SM Expert 2.0 r12'
_computing_molecular_graphics 'Bruker SHELXTL'
_computing_publication_material 'Bruker SHELXTL'
_computing_structure_refinement 'SHELXL-97 (Sheldrick, 2008)'
_computing_structure_solution 'SHELXS-97 (Sheldrick, 2008)'
_diffrn_ambient_temperature 85(2)
_diffrn_detector_area_resol_mean 14.629
_diffrn_measured_fraction_theta_full 0.983
_diffrn_measured_fraction_theta_max 0.983
_diffrn_measurement_device_type 'Rigaku Saturn944+ CCD'
_diffrn_measurement_method \w
_diffrn_radiation_monochromator confocal
_diffrn_radiation_source 'micro-focus rotating anode'
_diffrn_radiation_type CuK\a
_diffrn_radiation_wavelength 1.54178
_diffrn_reflns_av_R_equivalents 0.0583
_diffrn_reflns_av_sigmaI/netI 0.0339
_diffrn_reflns_limit_h_max 9
_diffrn_reflns_limit_h_min -9
_diffrn_reflns_limit_k_max 12
_diffrn_reflns_limit_k_min -12
_diffrn_reflns_limit_l_max 17
_diffrn_reflns_limit_l_min -17
_diffrn_reflns_number 32697
_diffrn_reflns_theta_full 68.24
_diffrn_reflns_theta_max 68.24
_diffrn_reflns_theta_min 4.84
_exptl_absorpt_coefficient_mu 5.903
_exptl_absorpt_correction_T_max 0.7568
_exptl_absorpt_correction_T_min 0.4336
_exptl_absorpt_correction_type multi-scan
_exptl_absorpt_process_details
;
    Higashi, T. (1995). Program for Absorption Correction.
    Rigaku Corporation, Tokyo, Japan.
;
_exptl_crystal_colour yellow
_exptl_crystal_density_diffrn 1.413
_exptl_crystal_density_method 'not measured'
_exptl_crystal_description needle
_exptl_crystal_F_000 556
_exptl_crystal_size_max 0.17
_exptl_crystal_size_mid 0.09
_exptl_crystal_size_min 0.05
_refine_diff_density_max 0.618
_refine_diff_density_min -0.791
_refine_diff_density_rms 0.094
_refine_ls_extinction_method none
_refine_ls_goodness_of_fit_ref 1.086
_refine_ls_hydrogen_treatment mixed
_refine_ls_matrix_type full
_refine_ls_number_parameters 302
_refine_ls_number_reflns 4491
_refine_ls_number_restraints 40
_refine_ls_restrained_S_all 1.084
_refine_ls_R_factor_all 0.0302
_refine_ls_R_factor_gt 0.0295
_refine_ls_shift/su_max 0.001
_refine_ls_shift/su_mean 0.000
_refine_ls_structure_factor_coef Fsqd
_refine_ls_weighting_details 'calc w=1/[\s^2^(Fo^2^)+(0.0422P)^2^+1.8116P] where P=(Fo^2^+2Fc^2^)/3'
_refine_ls_weighting_scheme calc
_refine_ls_wR_factor_gt 0.0809
_refine_ls_wR_factor_ref 0.0816
_reflns_number_gt 4342
_reflns_number_total 4491
_reflns_threshold_expression >2sigma(I)
_cod_data_source_file om300403b_si_001.cif
_cod_data_source_block ch5155
_cod_original_formula_sum 'C23 H39 N2 O3.50 P Ru'
_cod_database_code 4078766

loop_
_symmetry_equiv_pos_as_xyz
'x, y, z'
'-x, -y, -z'

loop_
_atom_site_label
_atom_site_type_symbol
_atom_site_fract_x
_atom_site_fract_y
_atom_site_fract_z
_atom_site_U_iso_or_equiv
_atom_site_adp_type
_atom_site_occupancy
_atom_site_symmetry_multiplicity
_atom_site_calc_flag
_atom_site_refinement_flags
_atom_site_disorder_assembly
_atom_site_disorder_group
Ru1 Ru 0.038967(18) 0.248798(14) 0.238368(10) 0.00994(4) Uani 1 1 d . . .
H1 H 0.117(4) 0.198(3) 0.153(2) 0.027(7) Uiso 1 1 d . . .
P1 P 0.20937(6) 0.43528(5) 0.23732(4) 0.01142(11) Uani 1 1 d . . .
O1 O -0.2364(2) 0.32248(17) 0.12455(12) 0.0252(4) Uani 1 1 d . . .
O2 O -0.07552(18) 0.26771(14) 0.37557(10) 0.0132(3) Uani 1 1 d . . .
O3 O -0.1185(2) 0.15241(15) 0.49046(11) 0.0179(4) Uani 1 1 d . . .
N1 N 0.2416(2) 0.20997(17) 0.31585(12) 0.0119(4) Uani 1 1 d . . .
N2 N -0.0440(2) 0.04860(17) 0.26341(13) 0.0131(4) Uani 1 1 d . . .
C1 C -0.1320(3) 0.2915(2) 0.16962(16) 0.0159(5) Uani 1 1 d . . .
C2 C -0.0673(3) 0.1694(2) 0.41495(15) 0.0131(5) Uani 1 1 d . . .
C3 C 0.0196(3) 0.0638(2) 0.36062(15) 0.0132(5) Uani 1 1 d . . .
H3A H -0.0014 -0.0186 0.3864 0.016 Uiso 1 1 calc R . .
C4 C 0.0384(3) -0.0517(2) 0.20809(16) 0.0175(5) Uani 1 1 d . . .
H4A H 0.0195 -0.1317 0.2357 0.021 Uiso 1 1 calc R . .
H4B H 0.1608 -0.0239 0.2101 0.021 Uiso 1 1 calc R . .
C5 C -0.0255(3) -0.0794(2) 0.10942(17) 0.0255(6) Uani 1 1 d . . .
H5A H 0.0332 -0.1459 0.0770 0.038 Uiso 1 1 calc R . .
H5B H -0.0047 -0.0013 0.0810 0.038 Uiso 1 1 calc R . .
H5C H -0.1462 -0.1091 0.1067 0.038 Uiso 1 1 calc R . .
C6 C -0.2316(3) 0.0160(2) 0.25764(17) 0.0184(5) Uani 1 1 d . . .
H6A H -0.2705 0.0128 0.1936 0.022 Uiso 1 1 calc R . .
H6B H -0.2805 0.0862 0.2938 0.022 Uiso 1 1 calc R . .
C7 C -0.3009(3) -0.1095(2) 0.29017(18) 0.0263(6) Uani 1 1 d . . .
H7A H -0.4236 -0.1218 0.2835 0.040 Uiso 1 1 calc R . .
H7B H -0.2670 -0.1069 0.3542 0.040 Uiso 1 1 calc R . .
H7C H -0.2566 -0.1806 0.2537 0.040 Uiso 1 1 calc R . .
C8 C 0.2038(3) 0.1161(2) 0.36699(15) 0.0136(5) Uani 1 1 d . . .
C9 C 0.3206(3) 0.0860(2) 0.42741(16) 0.0167(5) Uani 1 1 d . . .
H9A H 0.2931 0.0193 0.4632 0.020 Uiso 1 1 calc R . .
C10 C 0.4797(3) 0.1561(2) 0.43421(16) 0.0197(5) Uani 1 1 d . . .
H10A H 0.5628 0.1372 0.4749 0.024 Uiso 1 1 calc R . .
C11 C 0.5177(3) 0.2538(2) 0.38182(17) 0.0183(5) Uani 1 1 d . . .
H11A H 0.6262 0.3020 0.3863 0.022 Uiso 1 1 calc R . .
C12 C 0.3946(3) 0.2799(2) 0.32276(15) 0.0138(5) Uani 1 1 d . . .
C13 C 0.4161(3) 0.3845(2) 0.26384(16) 0.0149(5) Uani 1 1 d . . .
H13A H 0.4677 0.3535 0.2067 0.018 Uiso 1 1 calc R . .
H13B H 0.4920 0.4585 0.2956 0.018 Uiso 1 1 calc R . .
C14 C 0.1796(3) 0.5646(2) 0.33276(15) 0.0149(5) Uani 1 1 d . . .
C15 C 0.2176(3) 0.5148(2) 0.42325(16) 0.0173(5) Uani 1 1 d . . .
H15A H 0.2031 0.5805 0.4743 0.026 Uiso 1 1 calc R . .
H15B H 0.3333 0.4953 0.4248 0.026 Uiso 1 1 calc R . .
H15C H 0.1403 0.4371 0.4279 0.026 Uiso 1 1 calc R . .
C16 C 0.2933(3) 0.6925(2) 0.33283(17) 0.0195(5) Uani 1 1 d . . .
H16A H 0.2687 0.7534 0.3848 0.029 Uiso 1 1 calc R . .
H16B H 0.2725 0.7270 0.2763 0.029 Uiso 1 1 calc R . .
H16C H 0.4111 0.6786 0.3375 0.029 Uiso 1 1 calc R . .
C17 C -0.0059(3) 0.5866(2) 0.33150(17) 0.0184(5) Uani 1 1 d . . .
H17A H -0.0228 0.6539 0.3810 0.028 Uiso 1 1 calc R . .
H17B H -0.0766 0.5072 0.3396 0.028 Uiso 1 1 calc R . .
H17C H -0.0361 0.6127 0.2732 0.028 Uiso 1 1 calc R . .
C18 C 0.2505(3) 0.5047(2) 0.12810(16) 0.0167(5) Uani 1 1 d . . .
C19 C 0.4240(3) 0.5852(2) 0.12935(17) 0.0226(6) Uani 1 1 d . . .
H19A H 0.4385 0.6188 0.0714 0.034 Uiso 1 1 calc R . .
H19B H 0.5116 0.5316 0.1384 0.034 Uiso 1 1 calc R . .
H19C H 0.4322 0.6565 0.1791 0.034 Uiso 1 1 calc R . .
C20 C 0.1128(3) 0.5868(2) 0.10916(17) 0.0200(5) Uani 1 1 d . . .
H20A H 0.1346 0.6226 0.0526 0.030 Uiso 1 1 calc R . .
H20B H 0.1127 0.6565 0.1595 0.030 Uiso 1 1 calc R . .
H20C H 0.0033 0.5334 0.1034 0.030 Uiso 1 1 calc R . .
C21 C 0.2436(3) 0.3949(2) 0.04992(16) 0.0205(5) Uani 1 1 d . . .
H21A H 0.2647 0.4298 -0.0071 0.031 Uiso 1 1 calc R . .
H21B H 0.1324 0.3441 0.0456 0.031 Uiso 1 1 calc R . .
H21C H 0.3292 0.3405 0.0611 0.031 Uiso 1 1 calc R . .
O4 O 0.4424(6) 0.1243(4) 0.9665(3) 0.0500(11) Uani 0.50 1 d PU A -1
C22 C 0.5777(8) 0.0737(7) 0.9243(6) 0.0514(14) Uani 0.50 1 d PU A -1
H22A H 0.6852 0.1229 0.9498 0.062 Uiso 0.50 1 calc PR A -1
H22B H 0.5708 0.0774 0.8582 0.062 Uiso 0.50 1 calc PR A -1
C23 C 0.5671(10) -0.0578(9) 0.9414(6) 0.0409(16) Uani 0.50 1 d PU A -1
H23A H 0.6806 -0.0786 0.9554 0.049 Uiso 0.50 1 calc PR A -1
H23B H 0.5191 -0.1162 0.8869 0.049 Uiso 0.50 1 calc PR A -1
C24 C 0.4568(7) -0.0746(6) 1.0209(5) 0.0341(12) Uani 0.50 1 d PU A -1
H24A H 0.5171 -0.1052 1.0708 0.041 Uiso 0.50 1 calc PR A -1
H24B H 0.3533 -0.1344 1.0025 0.041 Uiso 0.50 1 calc PR A -1
C25 C 0.4172(12) 0.0680(7) 1.0491(7) 0.0358(16) Uani 0.50 1 d PU A -1
H25A H 0.3003 0.0688 1.0683 0.043 Uiso 0.50 1 calc PR A -1
H25B H 0.4949 0.1138 1.0989 0.043 Uiso 0.50 1 calc PR A -1

loop_
_atom_site_aniso_label
_atom_site_aniso_U_11
_atom_site_aniso_U_22
_atom_site_aniso_U_33
_atom_site_aniso_U_23
_atom_site_aniso_U_13
_atom_site_aniso_U_12
Ru1 0.01086(8) 0.00807(8) 0.01078(9) 0.00216(6) -0.00029(6) 0.00014(6)
P1 0.0123(2) 0.0087(2) 0.0131(3) 0.0024(2) 0.0014(2) -0.00020(19)
O1 0.0208(8) 0.0288(9) 0.0276(9) 0.0112(8) -0.0083(7) 0.0030(7)
O2 0.0136(7) 0.0124(7) 0.0135(7) 0.0017(6) 0.0023(6) 0.0005(6)
O3 0.0220(8) 0.0167(8) 0.0152(8) 0.0035(7) 0.0047(6) 0.0010(6)
N1 0.0138(8) 0.0110(8) 0.0110(9) 0.0003(7) 0.0021(7) 0.0033(7)
N2 0.0156(8) 0.0079(8) 0.0151(9) 0.0021(7) -0.0006(7) -0.0011(7)
C1 0.0198(10) 0.0110(10) 0.0154(11) -0.0002(9) 0.0034(9) -0.0019(9)
C2 0.0099(9) 0.0127(10) 0.0157(11) 0.0020(9) -0.0007(8) -0.0022(8)
C3 0.0161(10) 0.0100(10) 0.0137(10) 0.0027(8) 0.0017(8) 0.0011(8)
C4 0.0289(11) 0.0077(10) 0.0158(11) -0.0020(9) 0.0044(9) 0.0046(9)
C5 0.0381(14) 0.0178(12) 0.0195(12) 0.0019(10) 0.0000(11) 0.0008(11)
C6 0.0154(10) 0.0157(11) 0.0213(12) 0.0007(10) -0.0006(9) -0.0062(9)
C7 0.0303(13) 0.0188(12) 0.0267(13) 0.0032(11) 0.0015(11) -0.0092(10)
C8 0.0163(10) 0.0109(10) 0.0142(11) 0.0014(9) 0.0047(8) 0.0033(8)
C9 0.0197(10) 0.0172(11) 0.0151(11) 0.0038(9) 0.0029(9) 0.0080(9)
C10 0.0189(10) 0.0239(12) 0.0182(12) 0.0047(10) -0.0045(9) 0.0092(9)
C11 0.0126(10) 0.0190(11) 0.0230(12) -0.0001(10) 0.0005(9) 0.0042(9)
C12 0.0147(10) 0.0117(10) 0.0143(11) -0.0016(9) 0.0028(8) 0.0022(8)
C13 0.0108(9) 0.0152(10) 0.0185(11) 0.0044(9) 0.0015(8) -0.0011(8)
C14 0.0155(10) 0.0120(10) 0.0166(11) 0.0010(9) 0.0000(8) 0.0002(8)
C15 0.0201(10) 0.0148(11) 0.0160(11) 0.0011(9) 0.0001(9) -0.0007(9)
C16 0.0210(11) 0.0130(11) 0.0222(12) 0.0007(10) 0.0011(9) -0.0043(9)
C17 0.0174(10) 0.0156(11) 0.0219(12) 0.0010(10) 0.0033(9) 0.0020(9)
C18 0.0220(11) 0.0138(10) 0.0153(11) 0.0044(9) 0.0047(9) 0.0025(9)
C19 0.0263(12) 0.0196(12) 0.0225(12) 0.0082(10) 0.0089(10) -0.0019(10)
C20 0.0285(12) 0.0155(11) 0.0174(11) 0.0055(9) 0.0011(9) 0.0051(9)
C21 0.0290(12) 0.0167(11) 0.0169(11) 0.0051(9) 0.0045(10) 0.0032(9)
O4 0.057(2) 0.038(2) 0.058(3) 0.011(2) 0.018(2) 0.0106(19)
C22 0.037(3) 0.068(3) 0.065(4) 0.039(3) 0.020(2) 0.029(3)
C23 0.031(3) 0.049(3) 0.046(3) 0.008(3) 0.002(2) 0.016(3)
C24 0.029(3) 0.033(2) 0.043(3) 0.006(2) -0.002(2) 0.013(2)
C25 0.038(4) 0.017(3) 0.052(3) 0.004(2) 0.008(3) 0.003(2)

loop_
_atom_type_symbol
_atom_type_description
_atom_type_scat_dispersion_real
_atom_type_scat_dispersion_imag
_atom_type_scat_source
C C 0.0181 0.0091 'International Tables Vol C Tables 4.2.6.8 and 6.1.1.4'
H H 0.0000 0.0000 'International Tables Vol C Tables 4.2.6.8 and 6.1.1.4'
N N 0.0311 0.0180 'International Tables Vol C Tables 4.2.6.8 and 6.1.1.4'
O O 0.0492 0.0322 'International Tables Vol C Tables 4.2.6.8 and 6.1.1.4'
P P 0.2955 0.4335 'International Tables Vol C Tables 4.2.6.8 and 6.1.1.4'
Ru Ru 0.0552 3.2960 'International Tables Vol C Tables 4.2.6.8 and 6.1.1.4'

loop_
_geom_angle_atom_site_label_1
_geom_angle_atom_site_label_2
_geom_angle_atom_site_label_3
_geom_angle
C1 Ru1 N1 176.77(8)
C1 Ru1 N2 105.42(8)
N1 Ru1 N2 77.80(7)
C1 Ru1 O2 99.63(8)
N1 Ru1 O2 81.41(6)
N2 Ru1 O2 74.72(6)
C1 Ru1 P1 95.39(7)
N1 Ru1 P1 81.39(5)
N2 Ru1 P1 159.02(5)
O2 Ru1 P1 104.83(4)
C1 Ru1 H1 89.2(11)
N1 Ru1 H1 90.5(11)
N2 Ru1 H1 89.7(11)
O2 Ru1 H1 163.6(11)
P1 Ru1 H1 87.9(11)
C13 P1 C14 105.14(10)
C13 P1 C18 101.82(10)
C14 P1 C18 110.77(10)
C13 P1 Ru1 100.27(7)
C14 P1 Ru1 114.69(7)
C18 P1 Ru1 121.19(7)
C2 O2 Ru1 112.06(14)
C8 N1 C12 121.14(19)
C8 N1 Ru1 114.42(14)
C12 N1 Ru1 124.11(15)
C4 N2 C6 111.33(17)
C4 N2 C3 109.60(17)
C6 N2 C3 110.14(17)
C4 N2 Ru1 115.13(13)
C6 N2 Ru1 112.38(13)
C3 N2 Ru1 97.38(12)
O1 C1 Ru1 177.3(2)
O3 C2 O2 126.8(2)
O3 C2 C3 118.55(19)
O2 C2 C3 114.60(19)
N2 C3 C8 109.46(17)
N2 C3 C2 107.77(17)
C8 C3 C2 104.85(17)
N2 C4 C5 113.5(2)
N2 C6 C7 116.0(2)
N1 C8 C9 121.4(2)
N1 C8 C3 113.02(19)
C9 C8 C3 125.0(2)
C8 C9 C10 118.0(2)
C11 C10 C9 120.3(2)
C12 C11 C10 118.9(2)
N1 C12 C11 120.2(2)
N1 C12 C13 115.00(19)
C11 C12 C13 124.82(19)
C12 C13 P1 110.42(14)
C16 C14 C17 109.96(19)
C16 C14 C15 107.27(18)
C17 C14 C15 107.37(19)
C16 C14 P1 115.50(16)
C17 C14 P1 108.74(15)
C15 C14 P1 107.68(15)
C21 C18 C19 107.59(19)
C21 C18 C20 108.06(19)
C19 C18 C20 109.65(19)
C21 C18 P1 108.73(15)
C19 C18 P1 112.93(16)
C20 C18 P1 109.73(16)
C22 O4 C25 107.1(6)
O4 C22 C23 106.7(6)
C22 C23 C24 108.7(7)
C23 C24 C25 101.0(6)
O4 C25 C24 103.1(7)

loop_
_geom_bond_atom_site_label_1
_geom_bond_atom_site_label_2
_geom_bond_distance
Ru1 C1 1.834(2)
Ru1 N1 2.0902(18)
Ru1 N2 2.2327(17)
Ru1 O2 2.2524(15)
Ru1 P1 2.2649(5)
Ru1 H1 1.50(3)
P1 C13 1.863(2)
P1 C14 1.881(2)
P1 C18 1.891(2)
O1 C1 1.169(3)
O2 C2 1.274(3)
O3 C2 1.233(3)
N1 C8 1.344(3)
N1 C12 1.348(3)
N2 C4 1.492(3)
N2 C6 1.502(3)
N2 C3 1.503(3)
C2 C3 1.545(3)
C3 C8 1.510(3)
C4 C5 1.521(3)
C6 C7 1.525(3)
C8 C9 1.382(3)
C9 C10 1.391(3)
C10 C11 1.389(3)
C11 C12 1.387(3)
C12 C13 1.502(3)
C14 C16 1.539(3)
C14 C17 1.540(3)
C14 C15 1.549(3)
C18 C21 1.527(3)
C18 C19 1.539(3)
C18 C20 1.540(3)
O4 C22 1.400(8)
O4 C25 1.444(11)
C22 C23 1.448(12)
C23 C24 1.510(11)
C24 C25 1.593(10)
